data_1503374
loop_
_publ_author_name
'Gonz\'alez, Ana Z'
'Toste, F. Dean'

_publ_section_title
;
 Gold(I)-catalyzed enantioselective [4 + 2]-cycloaddition of
 allene-dienes.
;
_journal_issue 1
_journal_name_full 'Organic letters'
_journal_page_first 200
_journal_page_last 203
_journal_paper_doi 10.1021/ol902622b
_journal_volume 12
_journal_year 2010
_chemical_formula_sum 'C93 H81 Au Cl O9 P'
_chemical_formula_weight 1605.96
_chemical_name_common toste06
_chemical_name_systematic
;
 toste06
;
_space_group.centring_type P

_space_group_IT_number 173
_space_group.IT_number 173

_symmetry_cell_setting hexagonal
_symmetry_space_group_name_Hall 'P 6c'
_symmetry_space_group_name_H-M 'P 63'
_atom_sites_solution_hydrogens geom
_atom_sites_solution_primary direct
_atom_sites_solution_secondary difmap
_audit_creation_method SHELXL-97
_cell_angle_alpha 90.00
_cell_angle_beta 90.00
_cell_angle_gamma 120.00
_cell_formula_units_Z 2
_cell_length_a 15.923(2)
_cell_length_b 15.923(2)
_cell_length_c 18.741(3)
_cell_measurement_reflns_used 9923
_cell_measurement_temperature 288(2)
_cell_measurement_theta_max 22.35
_cell_measurement_theta_min 2.56
_cell_volume 4115.0(10)
_computing_cell_refinement 'Bruker SAINT'
_computing_data_collection 'Bruker APEX2'
_computing_data_reduction 'Bruker SAINT'
_computing_molecular_graphics 'Bruker SHELXTL'
_computing_publication_material 'Bruker SHELXTL'
_computing_structure_refinement SHELXL-97
_computing_structure_solution SHELXS-97
_diffrn_ambient_temperature 288(2)
_diffrn_detector_area_resol_mean 8.366
_diffrn_measured_fraction_theta_full 1.000
_diffrn_measured_fraction_theta_max 1.000
_diffrn_measurement_device_type 'Bruker APEX-I CCD'
_diffrn_measurement_method '\f and \w scans'
_diffrn_radiation_monochromator graphite
_diffrn_radiation_source 'fine-focus sealed tube'
_diffrn_radiation_type MoK\a
_diffrn_radiation_wavelength 0.71073
_diffrn_reflns_av_R_equivalents 0.0436
_diffrn_reflns_av_sigmaI/netI 0.0300
_diffrn_reflns_limit_h_max 19
_diffrn_reflns_limit_h_min -19
_diffrn_reflns_limit_k_max 19
_diffrn_reflns_limit_k_min -19
_diffrn_reflns_limit_l_max 22
_diffrn_reflns_limit_l_min -22
_diffrn_reflns_number 33929
_diffrn_reflns_theta_full 25.00
_diffrn_reflns_theta_max 25.37
_diffrn_reflns_theta_min 1.48
_exptl_absorpt_coefficient_mu 1.896
_exptl_absorpt_correction_T_max 0.8631
_exptl_absorpt_correction_T_min 0.7641
_exptl_absorpt_correction_type multi-scan
_exptl_absorpt_process_details SADABS
_exptl_crystal_colour colorless
_exptl_crystal_density_diffrn 1.296
_exptl_crystal_density_method 'not measured'
_exptl_crystal_description prism
_exptl_crystal_F_000 1644
_exptl_crystal_size_max 0.15
_exptl_crystal_size_mid 0.12
_exptl_crystal_size_min 0.08
_refine_diff_density_max 1.657
_refine_diff_density_min -0.771
_refine_diff_density_rms 0.104
_refine_ls_abs_structure_details 'Flack H D (1983), Acta Cryst. A39, 876-881'
_refine_ls_abs_structure_Flack -0.015(10)
_refine_ls_extinction_method none
_refine_ls_goodness_of_fit_ref 1.033
_refine_ls_hydrogen_treatment constr
_refine_ls_matrix_type full
_refine_ls_number_parameters 316
_refine_ls_number_reflns 5044
_refine_ls_number_restraints 1
_refine_ls_restrained_S_all 1.033
_refine_ls_R_factor_all 0.0703
_refine_ls_R_factor_gt 0.0498
_refine_ls_shift/su_max 0.000
_refine_ls_shift/su_mean 0.000
_refine_ls_structure_factor_coef Fsqd
_refine_ls_weighting_details 'calc w=1/[\s^2^(Fo^2^)+(0.1094P)^2^+0.0000P] where P=(Fo^2^+2Fc^2^)/3'
_refine_ls_weighting_scheme calc
_refine_ls_wR_factor_gt 0.1447
_refine_ls_wR_factor_ref 0.1626
_reflns_number_gt 3800
_reflns_number_total 5044
_reflns_threshold_expression >2sigma(I)
_cod_data_source_file ol902622b_si_002.cif
_cod_data_source_block shelxl
_cod_depositor_comments
;
The following automatic conversions were performed:

'_symmetry_cell_setting' value 'Hexagonal' changed to 'hexagonal'
according to /home/saulius/struct/CIF-dictionaries/cif_core.dic
dictionary named 'cif_core.dic' version 2.4.2 from 2011-04-26.

Automatic conversion script
Id: cif_fix_values 1715 2011-07-08 13:25:40Z adriana 

The following automatic conversions were performed:

'_space_group.centring_type' value 'primitive' was replaced with the
value 'P' as specified in the replacement file
'/home/antanas/src/cod-tools/trunk/data/replacement-values/replacement_values.lst'.

Automatic conversion script
Id: cif_fix_values 5642 2017-10-24 12:04:52Z antanas 
;
_cod_original_cell_volume 4114.9(10)
_cod_original_sg_symbol_H-M P6(3)
_cod_database_code 1503374

loop_
_symmetry_equiv_pos_as_xyz
'x, y, z'
'-y, x-y, z'
'-x+y, -x, z'
'-x, -y, z+1/2'
'y, -x+y, z+1/2'
'x-y, x, z+1/2'

loop_
_atom_site_label
_atom_site_type_symbol
_atom_site_fract_x
_atom_site_fract_y
_atom_site_fract_z
_atom_site_U_iso_or_equiv
_atom_site_adp_type
_atom_site_occupancy
_atom_site_symmetry_multiplicity
_atom_site_calc_flag
_atom_site_refinement_flags
C1 C 0.5167(4) 0.8059(4) 0.6326(4) 0.0540(14) Uani 1 1 d .
C2 C 0.5064(5) 0.8796(5) 0.6015(5) 0.0704(19) Uani 1 1 d .
H2 H 0.4455 0.8707 0.5905 0.085 Uiso 1 1 calc R
C3 C 0.5886(6) 0.9653(5) 0.5879(5) 0.078(2) Uani 1 1 d .
H3 H 0.5835 1.0161 0.5682 0.094 Uiso 1 1 calc R
C4 C 0.6784(5) 0.9783(5) 0.6025(5) 0.0700(19) Uani 1 1 d .
C5 C 0.7666(6) 1.0688(5) 0.5877(6) 0.085(2) Uani 1 1 d .
H5 H 0.7631 1.1195 0.5662 0.102 Uiso 1 1 calc R
C6 C 0.8534(6) 1.0797(6) 0.6048(6) 0.092(3) Uani 1 1 d .
H6 H 0.9093 1.1380 0.5944 0.111 Uiso 1 1 calc R
C7 C 0.8616(5) 1.0081(6) 0.6369(6) 0.086(3) Uani 1 1 d .
H7 H 0.9229 1.0183 0.6480 0.103 Uiso 1 1 calc R
C8 C 0.7818(5) 0.9211(5) 0.6534(5) 0.0711(19) Uani 1 1 d .
H8 H 0.7891 0.8732 0.6761 0.085 Uiso 1 1 calc R
C9 C 0.6883(5) 0.9041(5) 0.6357(4) 0.0548(15) Uani 1 1 d .
C10 C 0.6039(4) 0.8146(4) 0.6496(4) 0.0514(13) Uani 1 1 d .
C11 C 0.6066(4) 0.7293(4) 0.6804(4) 0.0535(15) Uani 1 1 d .
C12 C 0.5720(4) 0.6930(4) 0.7494(4) 0.0578(15) Uani 1 1 d .
C13 C 0.5365(5) 0.7378(6) 0.7963(4) 0.077(2) Uani 1 1 d .
H13 H 0.5376 0.7943 0.7822 0.092 Uiso 1 1 calc R
C14 C 0.5006(9) 0.6989(9) 0.8622(5) 0.108(3) Uani 1 1 d .
H14 H 0.4764 0.7286 0.8920 0.130 Uiso 1 1 calc R
C15 C 0.5000(8) 0.6156(9) 0.8847(6) 0.110(3) Uani 1 1 d .
H15 H 0.4732 0.5888 0.9288 0.132 Uiso 1 1 calc R
C16 C 0.5370(7) 0.5732(8) 0.8445(6) 0.100(3) Uani 1 1 d .
H16 H 0.5406 0.5205 0.8621 0.121 Uiso 1 1 calc R
C17 C 0.5714(5) 0.6089(6) 0.7740(5) 0.077(2) Uani 1 1 d .
C18 C 0.6101(6) 0.5638(6) 0.7282(6) 0.087(3) Uani 1 1 d .
H18 H 0.6110 0.5089 0.7441 0.105 Uiso 1 1 calc R
C19 C 0.6449(5) 0.5992(5) 0.6632(5) 0.073(2) Uani 1 1 d .
H19 H 0.6704 0.5698 0.6344 0.088 Uiso 1 1 calc R
C20 C 0.6421(5) 0.6815(5) 0.6393(4) 0.0590(16) Uani 1 1 d .
C21 C 0.6460(6) 0.6772(6) 0.5135(5) 0.089(3) Uani 1 1 d .
C22 C 0.6820(7) 0.7410(7) 0.4481(5) 0.075(2) Uani 1 1 d .
C23 C 0.7768(9) 0.8335(8) 0.4621(6) 0.112(3) Uani 1 1 d .
H23A H 0.8260 0.8178 0.4761 0.135 Uiso 1 1 calc R
H23B H 0.7686 0.8693 0.5007 0.135 Uiso 1 1 calc R
C24 C 0.8094(11) 0.8965(9) 0.3935(6) 0.128(4) Uani 1 1 d .
H24 H 0.8711 0.9560 0.4022 0.154 Uiso 1 1 calc R
C25 C 0.733(2) 0.9217(17) 0.3757(14) 0.192(9) Uani 1 1 d .
H25A H 0.7299 0.9628 0.4127 0.230 Uiso 1 1 calc R
H25B H 0.7483 0.9570 0.3309 0.230 Uiso 1 1 calc R
C26 C 0.6444(18) 0.838(2) 0.3702(14) 0.187(9) Uani 1 1 d .
H26 H 0.5950 0.8557 0.3602 0.224 Uiso 1 1 calc R
C27 C 0.6473(15) 0.7772(17) 0.3063(11) 0.183(9) Uani 1 1 d .
H27A H 0.5847 0.7189 0.3008 0.219 Uiso 1 1 calc R
H27B H 0.6620 0.8147 0.2626 0.219 Uiso 1 1 calc R
C28 C 0.7260(15) 0.7499(11) 0.3206(8) 0.150(6) Uani 1 1 d .
H28 H 0.7313 0.7139 0.2800 0.180 Uiso 1 1 calc R
C29 C 0.6955(10) 0.6877(9) 0.3872(6) 0.113(4) Uani 1 1 d .
H29A H 0.6352 0.6279 0.3782 0.136 Uiso 1 1 calc R
H29B H 0.7446 0.6711 0.3995 0.136 Uiso 1 1 calc R
C30 C 0.6119(10) 0.7713(13) 0.4342(8) 0.136(5) Uani 1 1 d .
H30A H 0.6064 0.8050 0.4755 0.163 Uiso 1 1 calc R
H30B H 0.5488 0.7150 0.4250 0.163 Uiso 1 1 calc R
C31 C 0.8214(11) 0.8406(13) 0.3339(8) 0.145(5) Uani 1 1 d .
H31A H 0.8702 0.8239 0.3466 0.175 Uiso 1 1 calc R
H31B H 0.8425 0.8800 0.2910 0.175 Uiso 1 1 calc R
O1 O 0.4340(3) 0.7158(3) 0.6492(3) 0.0583(10) Uani 1 1 d .
O2 O 0.6824(3) 0.7241(4) 0.5734(3) 0.0635(12) Uani 1 1 d .
O3 O 0.5854(9) 0.5903(6) 0.5139(4) 0.181(5) Uani 1 1 d .
P1 P 0.3333 0.6667 0.6097(2) 0.0494(8) Uani 1 3 d S
Cl1 Cl 0.3333 0.6667 0.3727(4) 0.150(3) Uani 1 3 d S
Au1 Au 0.3333 0.6667 0.49344(4) 0.0790(2) Uani 1 3 d S

loop_
_atom_site_aniso_label
_atom_site_aniso_U_11
_atom_site_aniso_U_22
_atom_site_aniso_U_33
_atom_site_aniso_U_23
_atom_site_aniso_U_13
_atom_site_aniso_U_12
C1 0.044(3) 0.040(3) 0.073(4) 0.001(3) 0.001(3) 0.017(2)
C2 0.057(4) 0.051(4) 0.100(5) 0.014(4) -0.002(4) 0.024(3)
C3 0.079(5) 0.053(4) 0.103(6) 0.017(4) -0.001(4) 0.033(4)
C4 0.051(4) 0.054(4) 0.093(6) 0.000(4) 0.009(4) 0.018(3)
C5 0.079(5) 0.045(4) 0.111(7) 0.011(4) 0.019(5) 0.016(4)
C6 0.056(5) 0.059(5) 0.130(8) -0.011(5) 0.020(5) 0.005(4)
C7 0.047(4) 0.066(5) 0.118(7) -0.011(5) 0.004(4) 0.008(3)
C8 0.049(4) 0.055(4) 0.101(6) -0.013(4) 0.001(4) 0.020(3)
C9 0.043(3) 0.044(3) 0.068(4) -0.009(3) 0.002(3) 0.014(3)
C10 0.044(3) 0.048(3) 0.063(4) -0.003(3) 0.001(3) 0.023(3)
C11 0.035(3) 0.048(3) 0.069(4) 0.004(3) -0.001(3) 0.015(3)
C12 0.046(3) 0.057(3) 0.066(4) 0.004(3) -0.007(3) 0.022(3)
C13 0.067(4) 0.074(5) 0.073(5) 0.009(4) 0.001(4) 0.023(4)
C14 0.120(8) 0.122(8) 0.067(5) 0.014(5) 0.020(5) 0.049(7)
C15 0.096(7) 0.130(9) 0.089(7) 0.040(6) 0.023(6) 0.047(7)
C16 0.079(6) 0.096(7) 0.114(8) 0.045(6) 0.008(5) 0.035(5)
C17 0.055(4) 0.071(4) 0.092(5) 0.023(4) -0.002(3) 0.022(4)
C18 0.077(5) 0.064(4) 0.127(8) 0.017(5) -0.006(5) 0.040(4)
C19 0.063(4) 0.062(4) 0.102(6) 0.014(4) 0.005(4) 0.037(4)
C20 0.050(3) 0.053(3) 0.078(5) 0.000(3) 0.002(3) 0.028(3)
C21 0.075(5) 0.068(5) 0.092(7) -0.008(4) 0.009(4) 0.011(4)
C22 0.078(5) 0.078(5) 0.066(5) -0.004(4) 0.010(4) 0.036(4)
C23 0.116(8) 0.092(7) 0.093(6) 0.007(5) 0.002(6) 0.025(6)
C24 0.132(10) 0.095(7) 0.096(8) 0.011(6) 0.016(7) 0.010(7)
C25 0.24(2) 0.156(17) 0.22(2) 0.049(17) 0.05(2) 0.122(19)
C26 0.178(19) 0.24(3) 0.19(2) 0.04(2) -0.017(17) 0.14(2)
C27 0.154(14) 0.188(18) 0.124(13) 0.049(13) -0.047(12) 0.025(13)
C28 0.198(16) 0.127(10) 0.095(9) -0.003(7) 0.061(10) 0.058(11)
C29 0.133(9) 0.106(8) 0.085(7) -0.012(6) 0.022(7) 0.049(7)
C30 0.112(10) 0.180(14) 0.146(11) 0.036(10) 0.028(8) 0.096(11)
C31 0.134(11) 0.182(14) 0.113(9) 0.044(9) 0.048(8) 0.073(11)
O1 0.038(2) 0.044(2) 0.086(3) 0.013(2) 0.002(2) 0.0157(17)
O2 0.057(3) 0.060(3) 0.070(3) -0.002(2) 0.002(2) 0.027(2)
O3 0.212(10) 0.088(5) 0.107(7) -0.014(4) 0.020(6) -0.028(6)
P1 0.0401(9) 0.0401(9) 0.068(2) 0.000 0.000 0.0201(5)
Cl1 0.190(5) 0.190(5) 0.071(4) 0.000 0.000 0.095(3)
Au1 0.0825(3) 0.0825(3) 0.0718(3) 0.000 0.000 0.04127(13)

loop_
_atom_type_symbol
_atom_type_description
_atom_type_scat_dispersion_real
_atom_type_scat_dispersion_imag
_atom_type_scat_source
C C 0.0033 0.0016 'International Tables Vol C Tables 4.2.6.8 and 6.1.1.4'
H H 0.0000 0.0000 'International Tables Vol C Tables 4.2.6.8 and 6.1.1.4'
O O 0.0106 0.0060 'International Tables Vol C Tables 4.2.6.8 and 6.1.1.4'
P P 0.1023 0.0942 'International Tables Vol C Tables 4.2.6.8 and 6.1.1.4'
Cl Cl 0.1484 0.1585 'International Tables Vol C Tables 4.2.6.8 and 6.1.1.4'
Au Au -2.0133 8.8022 'International Tables Vol C Tables 4.2.6.8 and 6.1.1.4'

loop_
_geom_angle_atom_site_label_1
_geom_angle_atom_site_label_2
_geom_angle_atom_site_label_3
_geom_angle
_geom_angle_site_symmetry_1
_geom_angle_site_symmetry_3
C10 C1 C2 123.8(6) . .
C10 C1 O1 115.9(5) . .
C2 C1 O1 120.3(5) . .
C3 C2 C1 117.6(6) . .
C3 C2 H2 121.2 . .
C1 C2 H2 121.2 . .
C2 C3 C4 121.6(7) . .
C2 C3 H3 119.2 . .
C4 C3 H3 119.2 . .
C3 C4 C9 120.5(6) . .
C3 C4 C5 122.2(7) . .
C9 C4 C5 117.3(7) . .
C6 C5 C4 120.4(8) . .
C6 C5 H5 119.8 . .
C4 C5 H5 119.8 . .
C5 C6 C7 121.6(7) . .
C5 C6 H6 119.2 . .
C7 C6 H6 119.2 . .
C6 C7 C8 121.5(8) . .
C6 C7 H7 119.2 . .
C8 C7 H7 119.2 . .
C7 C8 C9 119.8(8) . .
C7 C8 H8 120.1 . .
C9 C8 H8 120.1 . .
C10 C9 C4 118.5(6) . .
C10 C9 C8 122.1(6) . .
C4 C9 C8 119.4(6) . .
C1 C10 C9 117.9(6) . .
C1 C10 C11 119.2(5) . .
C9 C10 C11 122.8(5) . .
C20 C11 C12 117.8(6) . .
C20 C11 C10 119.2(6) . .
C12 C11 C10 122.9(6) . .
C11 C12 C17 120.3(7) . .
C11 C12 C13 122.3(6) . .
C17 C12 C13 117.4(7) . .
C14 C13 C12 120.9(9) . .
C14 C13 H13 119.5 . .
C12 C13 H13 119.5 . .
C13 C14 C15 120.4(11) . .
C13 C14 H14 119.8 . .
C15 C14 H14 119.8 . .
C16 C15 C14 121.4(10) . .
C16 C15 H15 119.3 . .
C14 C15 H15 119.3 . .
C15 C16 C17 120.0(9) . .
C15 C16 H16 120.0 . .
C17 C16 H16 120.0 . .
C12 C17 C16 119.8(9) . .
C12 C17 C18 118.5(7) . .
C16 C17 C18 121.7(8) . .
C19 C18 C17 121.4(7) . .
C19 C18 H18 119.3 . .
C17 C18 H18 119.3 . .
C18 C19 C20 118.8(8) . .
C18 C19 H19 120.6 . .
C20 C19 H19 120.6 . .
C11 C20 O2 115.9(6) . .
C11 C20 C19 123.1(7) . .
O2 C20 C19 120.8(6) . .
O3 C21 O2 120.6(8) . .
O3 C21 C22 125.7(8) . .
O2 C21 C22 113.6(7) . .
C30 C22 C29 113.9(11) . .
C30 C22 C21 106.0(8) . .
C29 C22 C21 110.5(8) . .
C30 C22 C23 105.5(10) . .
C29 C22 C23 109.0(9) . .
C21 C22 C23 111.9(8) . .
C22 C23 C24 109.5(9) . .
C22 C23 H23A 109.8 . .
C24 C23 H23A 109.8 . .
C22 C23 H23B 109.8 . .
C24 C23 H23B 109.8 . .
H23A C23 H23B 108.2 . .
C31 C24 C25 110.8(15) . .
C31 C24 C23 109.5(12) . .
C25 C24 C23 107.7(14) . .
C31 C24 H24 109.6 . .
C25 C24 H24 109.6 . .
C23 C24 H24 109.6 . .
C26 C25 C24 109.2(15) . .
C26 C25 H25A 109.8 . .
C24 C25 H25A 109.8 . .
C26 C25 H25B 109.8 . .
C24 C25 H25B 109.8 . .
H25A C25 H25B 108.3 . .
C25 C26 C30 117(2) . .
C25 C26 C27 109(2) . .
C30 C26 C27 106(2) . .
C25 C26 H26 108.1 . .
C30 C26 H26 108.1 . .
C27 C26 H26 108.1 . .
C28 C27 C26 108.8(12) . .
C28 C27 H27A 109.9 . .
C26 C27 H27A 109.9 . .
C28 C27 H27B 109.9 . .
C26 C27 H27B 109.9 . .
H27A C27 H27B 108.3 . .
C31 C28 C29 109.3(14) . .
C31 C28 C27 109.3(14) . .
C29 C28 C27 106.7(13) . .
C31 C28 H28 110.5 . .
C29 C28 H28 110.5 . .
C27 C28 H28 110.5 . .
C22 C29 C28 110.3(10) . .
C22 C29 H29A 109.6 . .
C28 C29 H29A 109.6 . .
C22 C29 H29B 109.6 . .
C28 C29 H29B 109.6 . .
H29A C29 H29B 108.1 . .
C22 C30 C26 109.1(12) . .
C22 C30 H30A 109.9 . .
C26 C30 H30A 109.9 . .
C22 C30 H30B 109.9 . .
C26 C30 H30B 109.9 . .
H30A C30 H30B 108.3 . .
C24 C31 C28 109.1(11) . .
C24 C31 H31A 109.9 . .
C28 C31 H31A 109.9 . .
C24 C31 H31B 109.9 . .
C28 C31 H31B 109.9 . .
H31A C31 H31B 108.3 . .
C1 O1 P1 126.9(4) . .
C21 O2 C20 120.9(6) . .
O1 P1 O1 99.6(3) 2_665 .
O1 P1 O1 99.6(3) 2_665 3_565
O1 P1 O1 99.6(3) . 3_565
O1 P1 Au1 118.1(2) 2_665 .
O1 P1 Au1 118.1(2) . .
O1 P1 Au1 118.1(2) 3_565 .
P1 Au1 Cl1 180.000(2) . .

loop_
_geom_bond_atom_site_label_1
_geom_bond_atom_site_label_2
_geom_bond_distance
_geom_bond_site_symmetry_2
C1 C10 1.362(9) .
C1 C2 1.392(9) .
C1 O1 1.415(7) .
C2 C3 1.362(10) .
C2 H2 0.9300 .
C3 C4 1.367(11) .
C3 H3 0.9300 .
C4 C9 1.412(11) .
C4 C5 1.450(11) .
C5 C6 1.342(14) .
C5 H5 0.9300 .
C6 C7 1.351(14) .
C6 H6 0.9300 .
C7 C8 1.368(11) .
C7 H7 0.9300 .
C8 C9 1.412(10) .
C8 H8 0.9300 .
C9 C10 1.410(9) .
C10 C11 1.496(9) .
C11 C20 1.388(9) .
C11 C12 1.410(10) .
C12 C17 1.412(10) .
C12 C13 1.416(11) .
C13 C14 1.372(12) .
C13 H13 0.9300 .
C14 C15 1.388(17) .
C14 H14 0.9300 .
C15 C16 1.328(16) .
C15 H15 0.9300 .
C16 C17 1.435(13) .
C16 H16 0.9300 .
C17 C18 1.441(13) .
C18 C19 1.341(13) .
C18 H18 0.9300 .
C19 C20 1.407(10) .
C19 H19 0.9300 .
C20 O2 1.401(9) .
C21 O3 1.229(11) .
C21 O2 1.313(10) .
C21 C22 1.509(12) .
C22 C30 1.443(16) .
C22 C29 1.502(14) .
C22 C23 1.514(15) .
C23 C24 1.552(15) .
C23 H23A 0.9700 .
C23 H23B 0.9700 .
C24 C31 1.50(2) .
C24 C25 1.50(3) .
C24 H24 0.9800 .
C25 C26 1.38(3) .
C25 H25A 0.9700 .
C25 H25B 0.9700 .
C26 C30 1.51(2) .
C26 C27 1.55(3) .
C26 H26 0.9800 .
C27 C28 1.54(3) .
C27 H27A 0.9700 .
C27 H27B 0.9700 .
C28 C31 1.50(2) .
C28 C29 1.51(2) .
C28 H28 0.9800 .
C29 H29A 0.9700 .
C29 H29B 0.9700 .
C30 H30A 0.9700 .
C30 H30B 0.9700 .
C31 H31A 0.9700 .
C31 H31B 0.9700 .
O1 P1 1.573(4) .
P1 O1 1.573(4) 2_665
P1 O1 1.573(5) 3_565
P1 Au1 2.179(4) .
Cl1 Au1 2.263(8) .
